data_4307583
loop_
_publ_author_name
'Samuel J. Mugavero'
'Mark D. Smith'
'Hans-Conrad zur Loye'

_publ_contact_author_address
;
Department of Chemistry and Biochemistry
University of South Carolina
Columbia, SC  29208
USA
;
_publ_contact_author_email zurloye@sc.edu
_publ_contact_author_fax '803 777 8508'
_publ_contact_author_name 'Professor Hans-Conrad zur Loye'
_publ_contact_author_phone '803 777 6916'
_publ_section_title
;
Crystal Growth and Structural Characterization of the New Ordered
Palladates LnKPdO3 (Ln = La, Pr, Nd, Sm-Gd) and the Isostructural,
Partially Cu-Substituted Palladate PrK(Cu0.14Pd0.86)O3
;
_journal_name_full 'Inorganic Chemistry'
_journal_page_first 3116
_journal_page_last 3122
_journal_paper_doi 10.1021/ic062066m
_journal_volume 46
_journal_year 2007
_chemical_formula_moiety 'Gd K O3 Pd'
_chemical_formula_sum 'Gd K O3 Pd'
_chemical_formula_weight 350.75
_chemical_name_systematic
; 
 ? 
;
_space_group_IT_number 12
_symmetry_cell_setting monoclinic
_symmetry_space_group_name_Hall '-C 2y'
_symmetry_space_group_name_H-M 'C 1 2/m 1'
_atom_sites_solution_hydrogens none
_atom_sites_solution_primary direct
_atom_sites_solution_secondary difmap
_audit_creation_method SHELXL-97
_cell_angle_alpha 90.00
_cell_angle_beta 104.427(2)
_cell_angle_gamma 90.00
_cell_formula_units_Z 4
_cell_length_a 13.0212(7)
_cell_length_b 3.9096(2)
_cell_length_c 7.3209(4)
_cell_measurement_reflns_used 1324
_cell_measurement_temperature 294(2)
_cell_measurement_theta_max 30.872
_cell_measurement_theta_min 2.873
_cell_volume 360.94(3)
_computing_cell_refinement 'SAINT+ NT V6.22 (Bruker, 2001)'
_computing_data_collection 'SMART NT V5.625 (Bruker, 1998)'
_computing_data_reduction 'SAINT+ NT V6.22'
_computing_molecular_graphics 'SHELXTL V6.1 (Sheldrick, 2000)'
_computing_publication_material 'SHELXTL V6.1'
_computing_structure_refinement 'SHELXL-97 (Sheldrick, 1997)'
_computing_structure_solution 'SHELXS-97 (Sheldrick, 1990)'
_diffrn_ambient_temperature 294(2)
_diffrn_measured_fraction_theta_full 0.998
_diffrn_measured_fraction_theta_max 0.998
_diffrn_measurement_device_type 'Bruker SMART APEX CCD diffractometer'
_diffrn_measurement_method 'omega scans'
_diffrn_radiation_monochromator graphite
_diffrn_radiation_source 'fine-focus sealed tube'
_diffrn_radiation_type MoK\a
_diffrn_radiation_wavelength 0.71073
_diffrn_reflns_av_R_equivalents 0.0363
_diffrn_reflns_av_sigmaI/netI 0.0295
_diffrn_reflns_limit_h_max 18
_diffrn_reflns_limit_h_min -18
_diffrn_reflns_limit_k_max 5
_diffrn_reflns_limit_k_min -5
_diffrn_reflns_limit_l_max 10
_diffrn_reflns_limit_l_min -10
_diffrn_reflns_number 2986
_diffrn_reflns_theta_full 31.05
_diffrn_reflns_theta_max 31.05
_diffrn_reflns_theta_min 2.87
_diffrn_standards_decay_% 0
_exptl_absorpt_coefficient_mu 24.168
_exptl_absorpt_correction_T_max 1.0000
_exptl_absorpt_correction_T_min 0.5551
_exptl_absorpt_correction_type multi-scan
_exptl_absorpt_process_details '(SADABS, Bruker, 2001)'
_exptl_crystal_colour brown
_exptl_crystal_density_diffrn 6.455
_exptl_crystal_density_meas 6.46
_exptl_crystal_density_method 'not measured'
_exptl_crystal_description needle
_exptl_crystal_F_000 612
_exptl_crystal_size_max 0.06
_exptl_crystal_size_mid 0.02
_exptl_crystal_size_min 0.01
_refine_diff_density_max 1.166
_refine_diff_density_min -1.409
_refine_diff_density_rms 0.302
_refine_ls_extinction_coef 0.00093(16)
_refine_ls_extinction_expression Fc^*^=kFc[1+0.001xFc^2^\l^3^/sin(2\q)]^-1/4^
_refine_ls_extinction_method SHELXL
_refine_ls_goodness_of_fit_ref 1.052
_refine_ls_hydrogen_treatment none
_refine_ls_matrix_type full
_refine_ls_number_parameters 38
_refine_ls_number_reflns 650
_refine_ls_number_restraints 0
_refine_ls_restrained_S_all 1.052
_refine_ls_R_factor_all 0.0240
_refine_ls_R_factor_gt 0.0220
_refine_ls_shift/su_max 0.001
_refine_ls_shift/su_mean 0.000
_refine_ls_structure_factor_coef Fsqd
_refine_ls_weighting_details 'calc w=1/[\s^2^(Fo^2^)+(0.0232P)^2^+1.5984P] where P=(Fo^2^+2Fc^2^)/3'
_refine_ls_weighting_scheme calc
_refine_ls_wR_factor_gt 0.0492
_refine_ls_wR_factor_ref 0.0501
_reflns_number_gt 617
_reflns_number_total 650
_reflns_threshold_expression >2sigma(I)
_cod_data_source_file ic062066msi20061029_032942.cif
_cod_data_source_block GdKPdO3
_cod_depositor_comments
;
The following automatic conversions were performed:
'_symmetry_cell_setting' value 'Monoclinic' changed to 'monoclinic'
according to '/home/saulius/struct/CIF-dictionaries/cif_core.dic'
dictionary named 'cif_core.dic' version 2.4.1 from 2010-06-29.

Automatic conversion script
Id: cif_fix_enum 1527 2010-12-29 10:47:43Z saulius 
;
_cod_original_sg_symbol_H-M 'C 2/m'
_cod_database_code 4307583

loop_
_symmetry_equiv_pos_as_xyz
'x, y, z'
'-x, y, -z'
'x+1/2, y+1/2, z'
'-x+1/2, y+1/2, -z'
'-x, -y, -z'
'x, -y, z'
'-x+1/2, -y+1/2, -z'
'x+1/2, -y+1/2, z'

loop_
_atom_site_label
_atom_site_type_symbol
_atom_site_fract_x
_atom_site_fract_y
_atom_site_fract_z
_atom_site_U_iso_or_equiv
_atom_site_adp_type
_atom_site_occupancy
_atom_site_symmetry_multiplicity
_atom_site_calc_flag
_atom_site_refinement_flags
_atom_site_disorder_assembly
_atom_site_disorder_group
Gd1 Gd 0.65021(3) 0.0000 0.07626(5) 0.00863(12) Uani 1 2 d S . .
Pd1 Pd 0.00698(4) 0.0000 0.77923(7) 0.00764(13) Uani 1 2 d S . .
K1 K 0.35638(13) 0.0000 0.4371(2) 0.0146(3) Uani 1 2 d S . .
O1 O 0.8295(4) 0.0000 0.1309(7) 0.0125(10) Uani 1 2 d S . .
O2 O 0.4938(4) 0.0000 0.1937(8) 0.0132(10) Uani 1 2 d S . .
O3 O 0.1528(3) 0.0000 0.2725(7) 0.0102(9) Uani 1 2 d S . .

loop_
_atom_site_aniso_label
_atom_site_aniso_U_11
_atom_site_aniso_U_22
_atom_site_aniso_U_33
_atom_site_aniso_U_23
_atom_site_aniso_U_13
_atom_site_aniso_U_12
Gd1 0.00720(17) 0.00776(17) 0.01117(18) 0.000 0.00272(12) 0.000
Pd1 0.0070(2) 0.0056(2) 0.0103(3) 0.000 0.00217(17) 0.000
K1 0.0139(7) 0.0169(7) 0.0132(7) 0.000 0.0036(6) 0.000
O1 0.009(2) 0.014(3) 0.013(2) 0.000 -0.0009(18) 0.000
O2 0.016(2) 0.007(2) 0.017(3) 0.000 0.006(2) 0.000
O3 0.0020(19) 0.013(2) 0.014(2) 0.000 0.0004(17) 0.000

loop_
_atom_type_symbol
_atom_type_description
_atom_type_scat_dispersion_real
_atom_type_scat_dispersion_imag
_atom_type_scat_source
O O 0.0106 0.0060 'International Tables Vol C Tables 4.2.6.8 and 6.1.1.4'
K K 0.2009 0.2494 'International Tables Vol C Tables 4.2.6.8 and 6.1.1.4'
Pd Pd -0.9988 1.0072 'International Tables Vol C Tables 4.2.6.8 and 6.1.1.4'
Gd Gd -0.1653 3.9035 'International Tables Vol C Tables 4.2.6.8 and 6.1.1.4'

loop_
_geom_angle_atom_site_label_1
_geom_angle_atom_site_label_2
_geom_angle_atom_site_label_3
_geom_angle
_geom_angle_site_symmetry_1
_geom_angle_site_symmetry_3
_geom_angle_publ_flag
O1 Gd1 O2 135.68(17) . 5_655 ?
O1 Gd1 O2 149.86(18) . . ?
O2 Gd1 O2 74.5(2) 5_655 . ?
O1 Gd1 O3 91.93(13) . 3 ?
O2 Gd1 O3 112.80(12) 5_655 3 ?
O2 Gd1 O3 71.04(12) . 3 ?
O1 Gd1 O3 91.93(13) . 3_545 ?
O2 Gd1 O3 112.80(12) 5_655 3_545 ?
O2 Gd1 O3 71.04(12) . 3_545 ?
O3 Gd1 O3 107.69(19) 3 3_545 ?
O1 Gd1 O1 81.32(14) . 7_645 ?
O2 Gd1 O1 71.20(13) 5_655 7_645 ?
O2 Gd1 O1 116.09(12) . 7_645 ?
O3 Gd1 O1 172.83(14) 3 7_645 ?
O3 Gd1 O1 75.13(14) 3_545 7_645 ?
O1 Gd1 O1 81.32(14) . 7_655 ?
O2 Gd1 O1 71.20(13) 5_655 7_655 ?
O2 Gd1 O1 116.09(12) . 7_655 ?
O3 Gd1 O1 75.13(14) 3 7_655 ?
O3 Gd1 O1 172.83(14) 3_545 7_655 ?
O1 Gd1 O1 101.30(17) 7_645 7_655 ?
O1 Gd1 Pd1 121.72(9) . 3_544 ?
O2 Gd1 Pd1 38.318(12) 5_655 3_544 ?
O2 Gd1 Pd1 80.72(10) . 3_544 ?
O3 Gd1 Pd1 145.64(11) 3 3_544 ?
O3 Gd1 Pd1 80.08(10) 3_545 3_544 ?
O1 Gd1 Pd1 40.67(11) 7_645 3_544 ?
O1 Gd1 Pd1 101.38(10) 7_655 3_544 ?
O1 Gd1 Pd1 121.72(9) . 3_554 ?
O2 Gd1 Pd1 38.318(12) 5_655 3_554 ?
O2 Gd1 Pd1 80.72(10) . 3_554 ?
O3 Gd1 Pd1 80.08(10) 3 3_554 ?
O3 Gd1 Pd1 145.64(11) 3_545 3_554 ?
O1 Gd1 Pd1 101.38(10) 7_645 3_554 ?
O1 Gd1 Pd1 40.67(11) 7_655 3_554 ?
Pd1 Gd1 Pd1 76.331(14) 3_544 3_554 ?
O1 Gd1 Pd1 131.13(7) . 7_546 ?
O2 Gd1 Pd1 80.58(9) 5_655 7_546 ?
O2 Gd1 Pd1 37.866(13) . 7_546 ?
O3 Gd1 Pd1 102.30(9) 3 7_546 ?
O3 Gd1 Pd1 39.20(10) 3_545 7_546 ?
O1 Gd1 Pd1 84.07(9) 7_645 7_546 ?
O1 Gd1 Pd1 147.45(11) 7_655 7_546 ?
Pd1 Gd1 Pd1 62.155(16) 3_544 7_546 ?
Pd1 Gd1 Pd1 106.799(12) 3_554 7_546 ?
O1 Gd1 Pd1 131.13(7) . 7_556 ?
O2 Gd1 Pd1 80.58(9) 5_655 7_556 ?
O2 Gd1 Pd1 37.866(12) . 7_556 ?
O3 Gd1 Pd1 39.20(10) 3 7_556 ?
O3 Gd1 Pd1 102.30(9) 3_545 7_556 ?
O1 Gd1 Pd1 147.45(11) 7_645 7_556 ?
O1 Gd1 Pd1 84.07(9) 7_655 7_556 ?
Pd1 Gd1 Pd1 106.799(12) 3_544 7_556 ?
Pd1 Gd1 Pd1 62.155(16) 3_554 7_556 ?
Pd1 Gd1 Pd1 75.440(12) 7_546 7_556 ?
O1 Gd1 K1 95.93(13) . 5_656 ?
O2 Gd1 K1 128.39(12) 5_655 5_656 ?
O2 Gd1 K1 53.94(13) . 5_656 ?
O3 Gd1 K1 53.89(9) 3 5_656 ?
O3 Gd1 K1 53.89(9) 3_545 5_656 ?
O1 Gd1 K1 128.91(9) 7_645 5_656 ?
O1 Gd1 K1 128.91(9) 7_655 5_656 ?
Pd1 Gd1 K1 121.81(2) 3_544 5_656 ?
Pd1 Gd1 K1 121.81(2) 3_554 5_656 ?
Pd1 Gd1 K1 59.67(2) 7_546 5_656 ?
Pd1 Gd1 K1 59.67(2) 7_556 5_656 ?
O2 Pd1 O2 168.3(3) 7_556 7_546 ?
O2 Pd1 O3 89.30(15) 7_556 5_556 ?
O2 Pd1 O3 89.30(15) 7_546 5_556 ?
O2 Pd1 O1 89.94(15) 7_556 5_656 ?
O2 Pd1 O1 89.94(15) 7_546 5_656 ?
O3 Pd1 O1 172.5(2) 5_556 5_656 ?
O2 Pd1 Gd1 48.17(16) 7_556 3_456 ?
O2 Pd1 Gd1 124.23(16) 7_546 3_456 ?
O3 Pd1 Gd1 122.16(10) 5_556 3_456 ?
O1 Pd1 Gd1 52.90(9) 5_656 3_456 ?
O2 Pd1 Gd1 124.23(16) 7_556 3_446 ?
O2 Pd1 Gd1 48.17(16) 7_546 3_446 ?
O3 Pd1 Gd1 122.16(10) 5_556 3_446 ?
O1 Pd1 Gd1 52.90(9) 5_656 3_446 ?
Gd1 Pd1 Gd1 76.331(14) 3_456 3_446 ?
O2 Pd1 Gd1 123.73(14) 7_556 7_546 ?
O2 Pd1 Gd1 48.55(14) 7_546 7_546 ?
O3 Pd1 Gd1 49.24(8) 5_556 7_546 ?
O1 Pd1 Gd1 126.08(9) 5_656 7_546 ?
Gd1 Pd1 Gd1 117.845(16) 3_456 7_546 ?
Gd1 Pd1 Gd1 73.200(12) 3_446 7_546 ?
O2 Pd1 Gd1 48.55(14) 7_556 7_556 ?
O2 Pd1 Gd1 123.73(14) 7_546 7_556 ?
O3 Pd1 Gd1 49.24(8) 5_556 7_556 ?
O1 Pd1 Gd1 126.08(9) 5_656 7_556 ?
Gd1 Pd1 Gd1 73.200(12) 3_456 7_556 ?
Gd1 Pd1 Gd1 117.845(16) 3_446 7_556 ?
Gd1 Pd1 Gd1 75.440(13) 7_546 7_556 ?
O2 Pd1 K1 58.42(14) 7_556 7_556 ?
O2 Pd1 K1 130.88(14) 7_546 7_556 ?
O3 Pd1 K1 124.28(10) 5_556 7_556 ?
O1 Pd1 K1 61.11(10) 5_656 7_556 ?
Gd1 Pd1 K1 70.60(3) 3_456 7_556 ?
Gd1 Pd1 K1 113.56(3) 3_446 7_556 ?
Gd1 Pd1 K1 170.88(3) 7_546 7_556 ?
Gd1 Pd1 K1 105.236(16) 7_556 7_556 ?
O2 Pd1 K1 130.88(14) 7_556 7_546 ?
O2 Pd1 K1 58.42(14) 7_546 7_546 ?
O3 Pd1 K1 124.28(10) 5_556 7_546 ?
O1 Pd1 K1 61.11(10) 5_656 7_546 ?
Gd1 Pd1 K1 113.56(3) 3_456 7_546 ?
Gd1 Pd1 K1 70.60(3) 3_446 7_546 ?
Gd1 Pd1 K1 105.236(16) 7_546 7_546 ?
Gd1 Pd1 K1 170.88(3) 7_556 7_546 ?
K1 Pd1 K1 72.62(3) 7_556 7_546 ?
O2 Pd1 K1 129.15(16) 7_556 3_445 ?
O2 Pd1 K1 58.95(16) 7_546 3_445 ?
O3 Pd1 K1 58.82(11) 5_556 3_445 ?
O1 Pd1 K1 126.57(10) 5_656 3_445 ?
Gd1 Pd1 K1 176.04(2) 3_456 3_445 ?
Gd1 Pd1 K1 106.561(17) 3_446 3_445 ?
Gd1 Pd1 K1 65.89(2) 7_546 3_445 ?
Gd1 Pd1 K1 107.28(3) 7_556 3_445 ?
K1 Pd1 K1 105.58(3) 7_556 3_445 ?
K1 Pd1 K1 65.53(5) 7_546 3_445 ?
O2 Pd1 K1 58.95(16) 7_556 3_455 ?
O2 Pd1 K1 129.15(16) 7_546 3_455 ?
O3 Pd1 K1 58.82(11) 5_556 3_455 ?
O1 Pd1 K1 126.57(10) 5_656 3_455 ?
Gd1 Pd1 K1 106.561(18) 3_456 3_455 ?
Gd1 Pd1 K1 176.04(2) 3_446 3_455 ?
Gd1 Pd1 K1 107.28(3) 7_546 3_455 ?
Gd1 Pd1 K1 65.89(2) 7_556 3_455 ?
K1 Pd1 K1 65.53(5) 7_556 3_455 ?
K1 Pd1 K1 105.58(3) 7_546 3_455 ?
K1 Pd1 K1 70.42(3) 3_445 3_455 ?
O3 K1 O2 115.92(16) . . ?
O3 K1 O2 142.41(15) . 5_656 ?
O2 K1 O2 101.68(14) . 5_656 ?
O3 K1 O3 96.58(13) . 7_556 ?
O2 K1 O3 127.50(10) . 7_556 ?
O2 K1 O3 57.48(11) 5_656 7_556 ?
O3 K1 O3 96.58(13) . 7_546 ?
O2 K1 O3 127.50(10) . 7_546 ?
O2 K1 O3 57.48(11) 5_656 7_546 ?
O3 K1 O3 84.31(14) 7_556 7_546 ?
O3 K1 O1 74.59(13) . 3_445 ?
O2 K1 O1 59.37(11) . 3_445 ?
O2 K1 O1 129.41(10) 5_656 3_445 ?
O3 K1 O1 171.07(14) 7_556 3_445 ?
O3 K1 O1 95.28(10) 7_546 3_445 ?
O3 K1 O1 74.59(12) . 3_455 ?
O2 K1 O1 59.37(11) . 3_455 ?
O2 K1 O1 129.41(10) 5_656 3_455 ?
O3 K1 O1 95.28(10) 7_556 3_455 ?
O3 K1 O1 171.07(14) 7_546 3_455 ?
O1 K1 O1 83.75(14) 3_445 3_455 ?
O3 K1 Pd1 112.53(9) . 7_556 ?
O2 K1 Pd1 36.383(17) . 7_556 ?
O2 K1 Pd1 97.40(8) 5_656 7_556 ?
O3 K1 Pd1 94.47(7) 7_556 7_556 ?
O3 K1 Pd1 150.78(11) 7_546 7_556 ?
O1 K1 Pd1 90.23(8) 3_445 7_556 ?
O1 K1 Pd1 38.14(9) 3_455 7_556 ?
O3 K1 Pd1 112.53(9) . 7_546 ?
O2 K1 Pd1 36.383(17) . 7_546 ?
O2 K1 Pd1 97.40(8) 5_656 7_546 ?
O3 K1 Pd1 150.78(11) 7_556 7_546 ?
O3 K1 Pd1 94.47(7) 7_546 7_546 ?
O1 K1 Pd1 38.14(9) 3_445 7_546 ?
O1 K1 Pd1 90.23(8) 3_455 7_546 ?
Pd1 K1 Pd1 72.62(3) 7_556 7_546 ?
O3 K1 Pd1 132.17(7) . 3 ?
O2 K1 Pd1 97.20(10) . 3 ?
O2 K1 Pd1 35.311(18) 5_656 3 ?
O3 K1 Pd1 36.40(9) 7_556 3 ?
O3 K1 Pd1 88.22(9) 7_546 3 ?
O1 K1 Pd1 152.52(11) 3_445 3 ?
O1 K1 Pd1 96.74(8) 3_455 3 ?
Pd1 K1 Pd1 74.42(3) 7_556 3 ?
Pd1 K1 Pd1 114.47(5) 7_546 3 ?
O3 K1 Pd1 132.17(7) . 3_545 ?
O2 K1 Pd1 97.20(10) . 3_545 ?
O2 K1 Pd1 35.311(18) 5_656 3_545 ?
O3 K1 Pd1 88.22(9) 7_556 3_545 ?
O3 K1 Pd1 36.40(9) 7_546 3_545 ?
O1 K1 Pd1 96.74(8) 3_445 3_545 ?
O1 K1 Pd1 152.52(11) 3_455 3_545 ?
Pd1 K1 Pd1 114.47(5) 7_556 3_545 ?
Pd1 K1 Pd1 74.42(3) 7_546 3_545 ?
Pd1 K1 Pd1 70.42(3) 3 3_545 ?
O3 K1 Gd1 100.65(11) . 5_656 ?
O2 K1 Gd1 143.44(12) . 5_656 ?
O2 K1 Gd1 41.76(9) 5_656 5_656 ?
O3 K1 Gd1 42.18(7) 7_556 5_656 ?
O3 K1 Gd1 42.18(7) 7_546 5_656 ?
O1 K1 Gd1 137.11(7) 3_445 5_656 ?
O1 K1 Gd1 137.11(7) 3_455 5_656 ?
Pd1 K1 Gd1 128.75(4) 7_556 5_656 ?
Pd1 K1 Gd1 128.75(4) 7_546 5_656 ?
Pd1 K1 Gd1 54.44(2) 3 5_656 ?
Pd1 K1 Gd1 54.44(2) 3_545 5_656 ?
Pd1 O1 Gd1 171.9(3) 5_656 . ?
Pd1 O1 Gd1 86.43(13) 5_656 7_645 ?
Gd1 O1 Gd1 98.68(14) . 7_645 ?
Pd1 O1 Gd1 86.43(13) 5_656 7_655 ?
Gd1 O1 Gd1 98.68(14) . 7_655 ?
Gd1 O1 Gd1 101.30(17) 7_645 7_655 ?
Pd1 O1 K1 80.74(14) 5_656 3 ?
Gd1 O1 K1 93.23(13) . 3 ?
Gd1 O1 K1 164.77(19) 7_645 3 ?
Gd1 O1 K1 86.13(4) 7_655 3 ?
Pd1 O1 K1 80.74(14) 5_656 3_545 ?
Gd1 O1 K1 93.23(13) . 3_545 ?
Gd1 O1 K1 86.13(4) 7_645 3_545 ?
Gd1 O1 K1 164.77(19) 7_655 3_545 ?
K1 O1 K1 83.75(14) 3 3_545 ?
Pd1 O2 Pd1 168.3(3) 7_556 7_546 ?
Pd1 O2 Gd1 93.51(16) 7_556 5_655 ?
Pd1 O2 Gd1 93.51(16) 7_546 5_655 ?
Pd1 O2 Gd1 93.58(14) 7_556 . ?
Pd1 O2 Gd1 93.58(14) 7_546 . ?
Gd1 O2 Gd1 105.5(2) 5_655 . ?
Pd1 O2 K1 85.20(14) 7_556 . ?
Pd1 O2 K1 85.20(14) 7_546 . ?
Gd1 O2 K1 91.83(16) 5_655 . ?
Gd1 O2 K1 162.6(2) . . ?
Pd1 O2 K1 85.74(16) 7_556 5_656 ?
Pd1 O2 K1 85.74(16) 7_546 5_656 ?
Gd1 O2 K1 170.2(2) 5_655 5_656 ?
Gd1 O2 K1 84.30(15) . 5_656 ?
K1 O2 K1 78.32(14) . 5_656 ?
Pd1 O3 Gd1 91.56(14) 5_556 3_445 ?
Pd1 O3 Gd1 91.56(14) 5_556 3_455 ?
Gd1 O3 Gd1 107.69(19) 3_445 3_455 ?
Pd1 O3 K1 164.1(2) 5_556 . ?
Gd1 O3 K1 97.80(12) 3_445 . ?
Gd1 O3 K1 97.80(12) 3_455 . ?
Pd1 O3 K1 84.78(13) 5_556 7_556 ?
Gd1 O3 K1 167.95(16) 3_445 7_556 ?
Gd1 O3 K1 83.93(4) 3_455 7_556 ?
K1 O3 K1 83.42(13) . 7_556 ?
Pd1 O3 K1 84.78(13) 5_556 7_546 ?
Gd1 O3 K1 83.93(4) 3_445 7_546 ?
Gd1 O3 K1 167.95(16) 3_455 7_546 ?
K1 O3 K1 83.42(13) . 7_546 ?
K1 O3 K1 84.30(14) 7_556 7_546 ?

loop_
_geom_bond_atom_site_label_1
_geom_bond_atom_site_label_2
_geom_bond_distance
_geom_bond_site_symmetry_2
_geom_bond_publ_flag
Gd1 O1 2.268(5) . ?
Gd1 O2 2.362(5) 5_655 ?
Gd1 O2 2.400(5) . ?
Gd1 O3 2.421(3) 3 ?
Gd1 O3 2.421(3) 3_545 ?
Gd1 O1 2.528(3) 7_645 ?
Gd1 O1 2.528(3) 7_655 ?
Gd1 Pd1 3.1634(5) 3_544 ?
Gd1 Pd1 3.1634(5) 3_554 ?
Gd1 Pd1 3.1952(4) 7_546 ?
Gd1 Pd1 3.1952(4) 7_556 ?
Gd1 K1 3.5854(15) 5_656 ?
Pd1 O2 1.9651(6) 7_556 ?
Pd1 O2 1.9651(6) 7_546 ?
Pd1 O3 2.020(4) 5_556 ?
Pd1 O1 2.066(5) 5_656 ?
Pd1 Gd1 3.1634(5) 3_456 ?
Pd1 Gd1 3.1634(5) 3_446 ?
Pd1 Gd1 3.1951(4) 7_546 ?
Pd1 Gd1 3.1951(4) 7_556 ?
Pd1 K1 3.3012(12) 7_556 ?
Pd1 K1 3.3012(12) 7_546 ?
Pd1 K1 3.3903(14) 3_445 ?
Pd1 K1 3.3903(14) 3_455 ?
K1 O3 2.624(5) . ?
K1 O2 2.822(5) . ?
K1 O2 2.913(6) 5_656 ?
K1 O3 2.913(4) 7_556 ?
K1 O3 2.913(4) 7_546 ?
K1 O1 2.929(4) 3_445 ?
K1 O1 2.929(4) 3_455 ?
K1 Pd1 3.3012(12) 7_556 ?
K1 Pd1 3.3012(12) 7_546 ?
K1 Pd1 3.3903(14) 3 ?
K1 Pd1 3.3903(14) 3_545 ?
K1 Gd1 3.5853(15) 5_656 ?
O1 Pd1 2.066(5) 5_656 ?
O1 Gd1 2.528(3) 7_645 ?
O1 Gd1 2.528(3) 7_655 ?
O1 K1 2.929(4) 3 ?
O1 K1 2.929(4) 3_545 ?
O2 Pd1 1.9651(5) 7_556 ?
O2 Pd1 1.9651(5) 7_546 ?
O2 Gd1 2.362(5) 5_655 ?
O2 K1 2.913(6) 5_656 ?
O3 Pd1 2.020(4) 5_556 ?
O3 Gd1 2.421(3) 3_445 ?
O3 Gd1 2.421(3) 3_455 ?
O3 K1 2.913(4) 7_556 ?
O3 K1 2.913(4) 7_546 ?
